data_2218401
loop_
_publ_author_name
'Ma, Hong-Ji'
'Xu, Chen'
'Wang, Zhi-Qiang'
'Zhou, Le'
'Ji, Bao-Ming'

_publ_section_title
;
 2,4,6-Trimethyl-1,3,5-tris(morpholinomethyl)benzene
;
_journal_coeditor_code FJ2099
_journal_issue 6
_journal_name_full 'Acta Crystallographica Section E'
_journal_page_first o993
_journal_paper_doi 10.1107/S1600536808008763
_journal_volume 64
_journal_year 2008
_chemical_formula_iupac 'C24 H39 N3 O3'
_chemical_formula_moiety 'C24 H39 N3 O3'
_chemical_formula_sum 'C24 H39 N3 O3'
_chemical_formula_weight 417.58
_chemical_name_systematic
;
2,4,6-Trimethyl-1,3,5-tris(morpholinomethyl)benzene
;
_space_group_IT_number 14
_symmetry_cell_setting monoclinic
_symmetry_space_group_name_Hall '-P 2ybc'
_symmetry_space_group_name_H-M 'P 1 21/c 1'
_atom_sites_solution_hydrogens geom
_atom_sites_solution_primary direct
_atom_sites_solution_secondary difmap
_audit_creation_method SHELXL-97
_cell_angle_alpha 90.00
_cell_angle_beta 108.2330(10)
_cell_angle_gamma 90.00
_cell_formula_units_Z 4
_cell_length_a 11.0139(10)
_cell_length_b 24.131(2)
_cell_length_c 9.2941(8)
_cell_measurement_reflns_used 6077
_cell_measurement_temperature 291(2)
_cell_measurement_theta_max 28.10
_cell_measurement_theta_min 2.46
_cell_volume 2346.1(4)
_computing_cell_refinement 'APEX2 (Bruker, 2007)'
_computing_data_collection 'APEX2 (Bruker, 2007)'
_computing_data_reduction 'SAINT (Bruker, 2007)'
_computing_molecular_graphics 'SHELXTL (Sheldrick, 2008)'
_computing_publication_material 'SHELXTL (Sheldrick, 2008)'
_computing_structure_refinement 'SHELXL97 (Sheldrick, 2008)'
_computing_structure_solution 'SHELXS97 (Sheldrick, 2008)'
_diffrn_ambient_temperature 291(2)
_diffrn_measured_fraction_theta_full 0.995
_diffrn_measured_fraction_theta_max 0.995
_diffrn_measurement_device_type 'Bruker SMART APEXII CCD area-detector'
_diffrn_measurement_method '\f and \w'
_diffrn_radiation_monochromator graphite
_diffrn_radiation_source 'fine-focus sealed tube'
_diffrn_radiation_type MoK\a
_diffrn_radiation_wavelength 0.71073
_diffrn_reflns_av_R_equivalents 0.0188
_diffrn_reflns_av_sigmaI/netI 0.0174
_diffrn_reflns_limit_h_max 13
_diffrn_reflns_limit_h_min -13
_diffrn_reflns_limit_k_max 28
_diffrn_reflns_limit_k_min -29
_diffrn_reflns_limit_l_max 11
_diffrn_reflns_limit_l_min -11
_diffrn_reflns_number 16860
_diffrn_reflns_theta_full 25.49
_diffrn_reflns_theta_max 25.49
_diffrn_reflns_theta_min 2.46
_diffrn_standards_number 0
_exptl_absorpt_coefficient_mu 0.078
_exptl_absorpt_correction_T_max 0.9736
_exptl_absorpt_correction_T_min 0.9629
_exptl_absorpt_correction_type multi-scan
_exptl_absorpt_process_details '(SADABS; Sheldrick, 1996)'
_exptl_crystal_colour colourless
_exptl_crystal_density_diffrn 1.182
_exptl_crystal_density_method 'not measured'
_exptl_crystal_description block
_exptl_crystal_F_000 912
_exptl_crystal_size_max 0.49
_exptl_crystal_size_mid 0.37
_exptl_crystal_size_min 0.34
_refine_diff_density_max 0.201
_refine_diff_density_min -0.165
_refine_ls_extinction_method none
_refine_ls_goodness_of_fit_ref 1.031
_refine_ls_hydrogen_treatment constr
_refine_ls_matrix_type full
_refine_ls_number_parameters 271
_refine_ls_number_reflns 4350
_refine_ls_number_restraints 0
_refine_ls_restrained_S_all 1.031
_refine_ls_R_factor_all 0.0568
_refine_ls_R_factor_gt 0.0436
_refine_ls_shift/su_max 0.000
_refine_ls_shift/su_mean 0.000
_refine_ls_structure_factor_coef Fsqd
_refine_ls_weighting_details 'calc w=1/[\s^2^(Fo^2^)+(0.061P)^2^+0.5317P] where P=(Fo^2^+2Fc^2^)/3'
_refine_ls_weighting_scheme calc
_refine_ls_wR_factor_gt 0.1139
_refine_ls_wR_factor_ref 0.1251
_reflns_number_gt 3409
_reflns_number_total 4350
_reflns_threshold_expression I>2\s(I)
_cod_data_source_file fj2099.cif
_cod_data_source_block I
_cod_depositor_comments
;
The following automatic conversions were performed:
'_symmetry_cell_setting' value 'Monoclinic' changed to 'monoclinic'
according to '/home/saulius/struct/CIF-dictionaries/cif_core.dic'
dictionary named 'cif_core.dic' version 2.4.1 from 2010-06-29.

Automatic conversion script
Id: cif_fix_enum 1527 2010-12-29 10:47:43Z saulius 

The following automatic conversions were performed:

'_symmetry_cell_setting' value 'Monoclinic' changed to 'monoclinic'
according to /home/saulius/struct/CIF-dictionaries/cif_core.dic
dictionary named 'cif_core.dic' version 2.4.1 from 2010-06-29.

Automatic conversion script
Id: cif_fix_values 1715 2011-07-08 13:25:40Z adriana 
;
_cod_original_cell_volume 2346.2(4)
_cod_original_sg_symbol_H-M 'P 21/c'
_cod_database_code 2218401
_cod_database_fobs_code 2218401

loop_
_symmetry_equiv_pos_as_xyz
'x, y, z'
'-x, y+1/2, -z+1/2'
'-x, -y, -z'
'x, -y-1/2, z-1/2'

loop_
_atom_site_type_symbol
_atom_site_label
_atom_site_fract_x
_atom_site_fract_y
_atom_site_fract_z
_atom_site_U_iso_or_equiv
_atom_site_adp_type
_atom_site_calc_flag
_atom_site_refinement_flags
_atom_site_occupancy
O O1 -0.47311(11) 0.13824(5) 0.54089(16) 0.0666(4) Uani d . 1
O O2 0.46925(15) 0.21500(6) 1.12778(16) 0.0820(4) Uani d . 1
O O3 0.11437(19) -0.24231(5) 0.84017(19) 0.0984(6) Uani d . 1
N N1 -0.25289(11) 0.07200(5) 0.56752(14) 0.0428(3) Uani d . 1
N N2 0.33067(12) 0.13735(5) 0.90381(14) 0.0437(3) Uani d . 1
N N3 0.06308(13) -0.12834(5) 0.87425(15) 0.0481(3) Uani d . 1
C C1 -0.02514(13) 0.03908(6) 0.65905(15) 0.0377(3) Uani d . 1
C C2 0.08664(13) 0.07108(5) 0.69121(16) 0.0381(3) Uani d . 1
C C3 0.19919(13) 0.05277(5) 0.80117(16) 0.0373(3) Uani d . 1
C C4 0.19841(13) 0.00444(5) 0.88471(16) 0.0391(3) Uani d . 1
C C5 0.08374(13) -0.02549(5) 0.85949(16) 0.0380(3) Uani d . 1
C C6 -0.02704(13) -0.00860(6) 0.74496(16) 0.0383(3) Uani d . 1
C C7 -0.14249(14) 0.05271(6) 0.52502(16) 0.0449(4) Uani d . 1
H H7A -0.1197 0.0811 0.4642 0.054 Uiso calc R 1
H H7B -0.1671 0.0199 0.4624 0.054 Uiso calc R 1
C C8 0.08791(17) 0.12500(7) 0.6081(2) 0.0544(4) Uani d . 1
H H8A 0.1715 0.1413 0.6443 0.082 Uiso calc PR 0.50
H H8B 0.0264 0.1500 0.6259 0.082 Uiso calc PR 0.50
H H8C 0.0666 0.1178 0.5015 0.082 Uiso calc PR 0.50
H H8D 0.0048 0.1315 0.5368 0.082 Uiso calc PR 0.50
H H8E 0.1499 0.1227 0.5552 0.082 Uiso calc PR 0.50
H H8F 0.1098 0.1549 0.6796 0.082 Uiso calc PR 0.50
C C9 0.32124(14) 0.08548(6) 0.81870(18) 0.0441(4) Uani d . 1
H H9A 0.3940 0.0623 0.8696 0.053 Uiso calc R 1
H H9B 0.3263 0.0940 0.7187 0.053 Uiso calc R 1
C C10 0.32062(15) -0.01643(7) 0.9995(2) 0.0551(4) Uani d . 1
H H10A 0.3029 -0.0497 1.0460 0.083 Uiso calc PR 0.50
H H10B 0.3533 0.0113 1.0759 0.083 Uiso calc PR 0.50
H H10C 0.3829 -0.0241 0.9494 0.083 Uiso calc PR 0.50
H H10D 0.3898 0.0081 1.0015 0.083 Uiso calc PR 0.50
H H10E 0.3394 -0.0530 0.9716 0.083 Uiso calc PR 0.50
H H10F 0.3099 -0.0176 1.0981 0.083 Uiso calc PR 0.50
C C11 0.07458(16) -0.07542(6) 0.95527(18) 0.0463(4) Uani d . 1
H H11A 0.1501 -0.0766 1.0437 0.056 Uiso calc R 1
H H11B 0.0009 -0.0709 0.9903 0.056 Uiso calc R 1
C C12 -0.14914(15) -0.04149(6) 0.7153(2) 0.0541(4) Uani d . 1
H H12A -0.1345 -0.0726 0.7831 0.081 Uiso calc PR 0.50
H H12B -0.1761 -0.0545 0.6126 0.081 Uiso calc PR 0.50
H H12C -0.2145 -0.0183 0.7315 0.081 Uiso calc PR 0.50
H H12D -0.2155 -0.0243 0.6350 0.081 Uiso calc PR 0.50
H H12E -0.1739 -0.0424 0.8055 0.081 Uiso calc PR 0.50
H H12F -0.1355 -0.0786 0.6866 0.081 Uiso calc PR 0.50
C C13 -0.37183(15) 0.06447(7) 0.4433(2) 0.0557(4) Uani d . 1
H H13A -0.3815 0.0259 0.4127 0.067 Uiso calc R 1
H H13B -0.3700 0.0866 0.3569 0.067 Uiso calc R 1
C C14 -0.48270(17) 0.08214(8) 0.4958(3) 0.0687(5) Uani d . 1
H H14A -0.5620 0.0766 0.4142 0.082 Uiso calc R 1
H H14B -0.4852 0.0590 0.5803 0.082 Uiso calc R 1
C C15 -0.35579(17) 0.14720(8) 0.6582(2) 0.0615(5) Uani d . 1
H H15A -0.3560 0.1262 0.7471 0.074 Uiso calc R 1
H H15B -0.3483 0.1862 0.6854 0.074 Uiso calc R 1
C C16 -0.24239(15) 0.13020(6) 0.61083(19) 0.0481(4) Uani d . 1
H H16A -0.2385 0.1528 0.5260 0.058 Uiso calc R 1
H H16B -0.1643 0.1361 0.6940 0.058 Uiso calc R 1
C C17 0.43157(18) 0.17266(7) 0.8820(2) 0.0610(5) Uani d . 1
H H17A 0.4125 0.1811 0.7752 0.073 Uiso calc R 1
H H17B 0.5125 0.1530 0.9151 0.073 Uiso calc R 1
C C18 0.4424(2) 0.22552(8) 0.9701(2) 0.0802(6) Uani d . 1
H H18A 0.5100 0.2481 0.9546 0.096 Uiso calc R 1
H H18B 0.3629 0.2460 0.9329 0.096 Uiso calc R 1
C C19 0.3719(2) 0.18151(8) 1.1505(2) 0.0746(6) Uani d . 1
H H19A 0.2914 0.2014 1.1171 0.090 Uiso calc R 1
H H19B 0.3913 0.1739 1.2577 0.090 Uiso calc R 1
C C20 0.35830(18) 0.12758(7) 1.06520(19) 0.0548(4) Uani d . 1
H H20A 0.4368 0.1065 1.1029 0.066 Uiso calc R 1
H H20B 0.2898 0.1060 1.0822 0.066 Uiso calc R 1
C C21 0.18365(18) -0.14662(7) 0.8563(2) 0.0583(4) Uani d . 1
H H21A 0.2464 -0.1519 0.9552 0.070 Uiso calc R 1
H H21B 0.2156 -0.1184 0.8030 0.070 Uiso calc R 1
C C22 0.1652(2) -0.20017(8) 0.7689(3) 0.0819(7) Uani d . 1
H H22A 0.1076 -0.1940 0.6674 0.098 Uiso calc R 1
H H22B 0.2466 -0.2123 0.7606 0.098 Uiso calc R 1
C C23 -0.0016(3) -0.22429(8) 0.8599(3) 0.0983(8) Uani d . 1
H H23A -0.0344 -0.2532 0.9103 0.118 Uiso calc R 1
H H23B -0.0641 -0.2179 0.7615 0.118 Uiso calc R 1
C C24 0.0157(2) -0.17187(7) 0.9519(3) 0.0706(5) Uani d . 1
H H24A -0.0652 -0.1607 0.9638 0.085 Uiso calc R 1
H H24B 0.0762 -0.1781 1.0518 0.085 Uiso calc R 1

loop_
_atom_site_aniso_label
_atom_site_aniso_U_11
_atom_site_aniso_U_22
_atom_site_aniso_U_33
_atom_site_aniso_U_12
_atom_site_aniso_U_13
_atom_site_aniso_U_23
O1 0.0535(7) 0.0607(8) 0.0796(9) 0.0192(6) 0.0119(6) 0.0079(6)
O2 0.1027(11) 0.0632(8) 0.0669(9) -0.0336(8) 0.0078(8) -0.0112(7)
O3 0.1412(15) 0.0329(7) 0.1057(12) 0.0187(8) 0.0165(11) 0.0031(7)
N1 0.0403(7) 0.0374(6) 0.0435(7) 0.0050(5) 0.0026(5) 0.0000(5)
N2 0.0441(7) 0.0375(6) 0.0465(7) -0.0053(5) 0.0100(6) -0.0001(5)
N3 0.0563(8) 0.0282(6) 0.0533(8) 0.0020(5) 0.0077(6) 0.0027(5)
C1 0.0403(8) 0.0338(7) 0.0366(7) 0.0064(6) 0.0084(6) -0.0055(6)
C2 0.0435(8) 0.0328(7) 0.0367(7) 0.0034(6) 0.0106(6) -0.0026(6)
C3 0.0401(8) 0.0313(7) 0.0394(8) 0.0018(6) 0.0107(6) -0.0053(6)
C4 0.0409(8) 0.0314(7) 0.0410(8) 0.0046(6) 0.0074(6) -0.0037(6)
C5 0.0453(8) 0.0274(7) 0.0401(8) 0.0033(6) 0.0117(6) -0.0038(6)
C6 0.0388(8) 0.0313(7) 0.0436(8) 0.0024(6) 0.0108(6) -0.0076(6)
C7 0.0450(8) 0.0455(8) 0.0384(8) 0.0043(6) 0.0047(6) -0.0054(6)
C8 0.0579(10) 0.0461(9) 0.0549(10) 0.0020(7) 0.0116(8) 0.0113(7)
C9 0.0418(8) 0.0413(8) 0.0480(9) 0.0017(6) 0.0124(7) -0.0014(6)
C10 0.0475(9) 0.0420(8) 0.0644(11) 0.0031(7) 0.0010(8) 0.0068(8)
C11 0.0560(9) 0.0341(8) 0.0470(9) 0.0000(6) 0.0135(7) 0.0000(6)
C12 0.0465(9) 0.0391(8) 0.0721(11) -0.0027(7) 0.0121(8) -0.0037(8)
C13 0.0426(9) 0.0508(9) 0.0622(11) -0.0019(7) -0.0003(8) -0.0053(8)
C14 0.0437(10) 0.0677(12) 0.0866(14) -0.0008(8) 0.0086(9) 0.0056(10)
C15 0.0647(11) 0.0527(10) 0.0638(11) 0.0154(8) 0.0155(9) -0.0023(8)
C16 0.0492(9) 0.0409(8) 0.0482(9) 0.0018(7) 0.0065(7) -0.0026(7)
C17 0.0642(11) 0.0580(10) 0.0578(10) -0.0192(8) 0.0148(9) 0.0045(8)
C18 0.1019(16) 0.0556(11) 0.0723(13) -0.0325(11) 0.0117(12) 0.0004(10)
C19 0.1005(16) 0.0594(11) 0.0640(12) -0.0135(11) 0.0257(11) -0.0139(9)
C20 0.0662(11) 0.0467(9) 0.0513(9) -0.0085(8) 0.0183(8) -0.0014(7)
C21 0.0679(11) 0.0450(9) 0.0562(10) 0.0109(8) 0.0113(9) 0.0005(8)
C22 0.1139(18) 0.0472(11) 0.0763(14) 0.0241(11) 0.0178(13) -0.0038(10)
C23 0.120(2) 0.0357(10) 0.125(2) -0.0137(12) 0.0169(17) 0.0026(11)
C24 0.0800(13) 0.0394(9) 0.0888(14) -0.0077(9) 0.0214(11) 0.0096(9)

loop_
_atom_type_symbol
_atom_type_description
_atom_type_scat_dispersion_real
_atom_type_scat_dispersion_imag
_atom_type_scat_source
C C 0.0033 0.0016 'International Tables Vol C Tables 4.2.6.8 and 6.1.1.4'
H H 0.0000 0.0000 'International Tables Vol C Tables 4.2.6.8 and 6.1.1.4'
N N 0.0061 0.0033 'International Tables Vol C Tables 4.2.6.8 and 6.1.1.4'
O O 0.0106 0.0060 'International Tables Vol C Tables 4.2.6.8 and 6.1.1.4'

loop_
_geom_angle_atom_site_label_1
_geom_angle_atom_site_label_2
_geom_angle_atom_site_label_3
_geom_angle
C14 O1 C15 109.82(13)
C19 O2 C18 109.45(15)
C23 O3 C22 110.11(16)
C16 N1 C13 108.21(12)
C16 N1 C7 112.33(12)
C13 N1 C7 111.20(12)
C20 N2 C17 108.33(13)
C20 N2 C9 112.00(12)
C17 N2 C9 110.53(13)
C21 N3 C24 108.54(13)
C21 N3 C11 112.74(13)
C24 N3 C11 111.04(13)
C6 C1 C2 119.84(13)
C6 C1 C7 118.80(13)
C2 C1 C7 121.22(13)
C1 C2 C3 119.75(13)
C1 C2 C8 120.73(13)
C3 C2 C8 119.52(13)
C4 C3 C2 120.40(13)
C4 C3 C9 121.99(13)
C2 C3 C9 117.52(13)
C3 C4 C5 119.64(13)
C3 C4 C10 120.48(13)
C5 C4 C10 119.87(13)
C6 C5 C4 119.85(13)
C6 C5 C11 118.19(13)
C4 C5 C11 121.94(13)
C1 C6 C5 120.29(13)
C1 C6 C12 119.83(13)
C5 C6 C12 119.87(13)
N1 C7 C1 114.26(12)
N1 C7 H7A 108.7
C1 C7 H7A 108.7
N1 C7 H7B 108.7
C1 C7 H7B 108.7
H7A C7 H7B 107.6
C2 C8 H8A 109.5
C2 C8 H8B 109.5
H8A C8 H8B 109.5
C2 C8 H8C 109.5
H8A C8 H8C 109.5
H8B C8 H8C 109.5
C2 C8 H8D 109.5
H8A C8 H8D 141.1
H8B C8 H8D 56.3
H8C C8 H8D 56.3
C2 C8 H8E 109.5
H8A C8 H8E 56.3
H8B C8 H8E 141.1
H8C C8 H8E 56.3
H8D C8 H8E 109.5
C2 C8 H8F 109.5
H8A C8 H8F 56.3
H8B C8 H8F 56.3
H8C C8 H8F 141.1
H8D C8 H8F 109.5
H8E C8 H8F 109.5
N2 C9 C3 114.27(12)
N2 C9 H9A 108.7
C3 C9 H9A 108.7
N2 C9 H9B 108.7
C3 C9 H9B 108.7
H9A C9 H9B 107.6
C4 C10 H10A 109.5
C4 C10 H10B 109.5
H10A C10 H10B 109.5
C4 C10 H10C 109.5
H10A C10 H10C 109.5
H10B C10 H10C 109.5
C4 C10 H10D 109.5
H10A C10 H10D 141.1
H10B C10 H10D 56.3
H10C C10 H10D 56.3
C4 C10 H10E 109.5
H10A C10 H10E 56.3
H10B C10 H10E 141.1
H10C C10 H10E 56.3
H10D C10 H10E 109.5
C4 C10 H10F 109.5
H10A C10 H10F 56.3
H10B C10 H10F 56.3
H10C C10 H10F 141.1
H10D C10 H10F 109.5
H10E C10 H10F 109.5
N3 C11 C5 113.58(12)
N3 C11 H11A 108.8
C5 C11 H11A 108.8
N3 C11 H11B 108.8
C5 C11 H11B 108.8
H11A C11 H11B 107.7
C6 C12 H12A 109.5
C6 C12 H12B 109.5
H12A C12 H12B 109.5
C6 C12 H12C 109.5
H12A C12 H12C 109.5
H12B C12 H12C 109.5
C6 C12 H12D 109.5
H12A C12 H12D 141.1
H12B C12 H12D 56.3
H12C C12 H12D 56.3
C6 C12 H12E 109.5
H12A C12 H12E 56.3
H12B C12 H12E 141.1
H12C C12 H12E 56.3
H12D C12 H12E 109.5
C6 C12 H12F 109.5
H12A C12 H12F 56.3
H12B C12 H12F 56.3
H12C C12 H12F 141.1
H12D C12 H12F 109.5
H12E C12 H12F 109.5
N1 C13 C14 108.98(15)
N1 C13 H13A 109.9
C14 C13 H13A 109.9
N1 C13 H13B 109.9
C14 C13 H13B 109.9
H13A C13 H13B 108.3
O1 C14 C13 111.93(15)
O1 C14 H14A 109.2
C13 C14 H14A 109.2
O1 C14 H14B 109.2
C13 C14 H14B 109.2
H14A C14 H14B 107.9
O1 C15 C16 111.83(15)
O1 C15 H15A 109.2
C16 C15 H15A 109.2
O1 C15 H15B 109.2
C16 C15 H15B 109.2
H15A C15 H15B 107.9
N1 C16 C15 110.03(14)
N1 C16 H16A 109.7
C15 C16 H16A 109.7
N1 C16 H16B 109.7
C15 C16 H16B 109.7
H16A C16 H16B 108.2
N2 C17 C18 110.69(16)
N2 C17 H17A 109.5
C18 C17 H17A 109.5
N2 C17 H17B 109.5
C18 C17 H17B 109.5
H17A C17 H17B 108.1
O2 C18 C17 111.44(16)
O2 C18 H18A 109.3
C17 C18 H18A 109.3
O2 C18 H18B 109.3
C17 C18 H18B 109.3
H18A C18 H18B 108.0
O2 C19 C20 111.81(17)
O2 C19 H19A 109.3
C20 C19 H19A 109.3
O2 C19 H19B 109.3
C20 C19 H19B 109.3
H19A C19 H19B 107.9
N2 C20 C19 110.91(14)
N2 C20 H20A 109.5
C19 C20 H20A 109.5
N2 C20 H20B 109.5
C19 C20 H20B 109.5
H20A C20 H20B 108.0
N3 C21 C22 110.32(16)
N3 C21 H21A 109.6
C22 C21 H21A 109.6
N3 C21 H21B 109.6
C22 C21 H21B 109.6
H21A C21 H21B 108.1
O3 C22 C21 111.68(18)
O3 C22 H22A 109.3
C21 C22 H22A 109.3
O3 C22 H22B 109.3
C21 C22 H22B 109.3
H22A C22 H22B 107.9
O3 C23 C24 111.9(2)
O3 C23 H23A 109.2
C24 C23 H23A 109.2
O3 C23 H23B 109.2
C24 C23 H23B 109.2
H23A C23 H23B 107.9
N3 C24 C23 108.98(18)
N3 C24 H24A 109.9
C23 C24 H24A 109.9
N3 C24 H24B 109.9
C23 C24 H24B 109.9
H24A C24 H24B 108.3

loop_
_geom_bond_atom_site_label_1
_geom_bond_atom_site_label_2
_geom_bond_distance
O1 C14 1.411(2)
O1 C15 1.423(2)
O2 C19 1.410(2)
O2 C18 1.424(2)
O3 C23 1.415(3)
O3 C22 1.420(3)
N1 C16 1.4555(19)
N1 C13 1.4612(19)
N1 C7 1.4669(19)
N2 C20 1.453(2)
N2 C17 1.464(2)
N2 C9 1.4670(19)
N3 C21 1.458(2)
N3 C24 1.460(2)
N3 C11 1.4676(19)
C1 C6 1.404(2)
C1 C2 1.404(2)
C1 C7 1.5241(19)
C2 C3 1.408(2)
C2 C8 1.515(2)
C3 C4 1.403(2)
C3 C9 1.523(2)
C4 C5 1.409(2)
C4 C10 1.518(2)
C5 C6 1.4054(19)
C5 C11 1.520(2)
C6 C12 1.511(2)
C7 H7A 0.9700
C7 H7B 0.9700
C8 H8A 0.9600
C8 H8B 0.9600
C8 H8C 0.9600
C8 H8D 0.9600
C8 H8E 0.9600
C8 H8F 0.9600
C9 H9A 0.9700
C9 H9B 0.9700
C10 H10A 0.9600
C10 H10B 0.9600
C10 H10C 0.9600
C10 H10D 0.9600
C10 H10E 0.9600
C10 H10F 0.9600
C11 H11A 0.9700
C11 H11B 0.9700
C12 H12A 0.9600
C12 H12B 0.9600
C12 H12C 0.9600
C12 H12D 0.9600
C12 H12E 0.9600
C12 H12F 0.9600
C13 C14 1.511(3)
C13 H13A 0.9700
C13 H13B 0.9700
C14 H14A 0.9700
C14 H14B 0.9700
C15 C16 1.505(2)
C15 H15A 0.9700
C15 H15B 0.9700
C16 H16A 0.9700
C16 H16B 0.9700
C17 C18 1.500(3)
C17 H17A 0.9700
C17 H17B 0.9700
C18 H18A 0.9700
C18 H18B 0.9700
C19 C20 1.507(2)
C19 H19A 0.9700
C19 H19B 0.9700
C20 H20A 0.9700
C20 H20B 0.9700
C21 C22 1.506(2)
C21 H21A 0.9700
C21 H21B 0.9700
C22 H22A 0.9700
C22 H22B 0.9700
C23 C24 1.505(3)
C23 H23A 0.9700
C23 H23B 0.9700
C24 H24A 0.9700
C24 H24B 0.9700

loop_
_geom_hbond_atom_site_label_D
_geom_hbond_atom_site_label_H
_geom_hbond_atom_site_label_A
_geom_hbond_site_symmetry_A
_geom_hbond_distance_DH
_geom_hbond_distance_HA
_geom_hbond_distance_DA
_geom_hbond_angle_DHA
C11 H11B Cg1 3_557 0.97 2.904 3.731(2) 143.8
C7 H7B Cg1 3_556 0.97 2.804 3.528(2) 131.9

loop_
_geom_torsion_atom_site_label_1
_geom_torsion_atom_site_label_2
_geom_torsion_atom_site_label_3
_geom_torsion_atom_site_label_4
_geom_torsion
C6 C1 C2 C3 5.1(2)
C7 C1 C2 C3 -170.54(13)
C6 C1 C2 C8 -175.31(13)
C7 C1 C2 C8 9.0(2)
C1 C2 C3 C4 -3.6(2)
C8 C2 C3 C4 176.80(13)
C1 C2 C3 C9 173.10(12)
C8 C2 C3 C9 -6.48(19)
C2 C3 C4 C5 -0.8(2)
C9 C3 C4 C5 -177.38(13)
C2 C3 C4 C10 177.94(14)
C9 C3 C4 C10 1.4(2)
C3 C4 C5 C6 3.7(2)
C10 C4 C5 C6 -175.03(14)
C3 C4 C5 C11 -174.93(12)
C10 C4 C5 C11 6.3(2)
C2 C1 C6 C5 -2.2(2)
C7 C1 C6 C5 173.55(12)
C2 C1 C6 C12 177.06(13)
C7 C1 C6 C12 -7.2(2)
C4 C5 C6 C1 -2.2(2)
C11 C5 C6 C1 176.48(12)
C4 C5 C6 C12 178.50(13)
C11 C5 C6 C12 -2.8(2)
C16 N1 C7 C1 79.92(16)
C13 N1 C7 C1 -158.63(13)
C6 C1 C7 N1 71.62(16)
C2 C1 C7 N1 -112.69(15)
C20 N2 C9 C3 73.86(16)
C17 N2 C9 C3 -165.24(13)
C4 C3 C9 N2 -105.37(15)
C2 C3 C9 N2 77.97(16)
C21 N3 C11 C5 75.51(16)
C24 N3 C11 C5 -162.43(14)
C6 C5 C11 N3 72.68(17)
C4 C5 C11 N3 -108.64(15)
C16 N1 C13 C14 -59.13(18)
C7 N1 C13 C14 177.05(14)
C15 O1 C14 C13 -57.6(2)
N1 C13 C14 O1 59.8(2)
C14 O1 C15 C16 56.5(2)
C13 N1 C16 C15 58.77(17)
C7 N1 C16 C15 -178.10(12)
O1 C15 C16 N1 -58.12(18)
C20 N2 C17 C18 -56.39(19)
C9 N2 C17 C18 -179.45(14)
C19 O2 C18 C17 -58.3(2)
N2 C17 C18 O2 58.7(2)
C18 O2 C19 C20 57.9(2)
C17 N2 C20 C19 55.92(19)
C9 N2 C20 C19 178.08(15)
O2 C19 C20 N2 -58.3(2)
C24 N3 C21 C22 58.08(19)
C11 N3 C21 C22 -178.46(14)
C23 O3 C22 C21 56.2(2)
N3 C21 C22 O3 -57.3(2)
C22 O3 C23 C24 -57.9(3)
C21 N3 C24 C23 -58.8(2)
C11 N3 C24 C23 176.75(17)
O3 C23 C24 N3 59.8(2)
